data_7047200
loop_
_publ_author_name
'Patel, Upali'
'Abbas, Mohammed A.'
'McMillen, Colin D.'
'Brumaghim, Julia L.'

_publ_section_title
;
 Selective cation and anion guest binding in host selenazamacrocycles.
;
_journal_issue 35
_journal_name_full 'Dalton transactions (Cambridge, England : 2003)'
_journal_page_first 12066
_journal_page_last 12070
_journal_paper_doi 10.1039/c8dt02110d
_journal_volume 47
_journal_year 2018
_chemical_formula_sum 'C36 H34 B2 F8 Fe N6 Se2'
_chemical_formula_weight 938.08
_space_group_crystal_system monoclinic
_space_group_IT_number 14
_space_group_name_Hall '-P 2yn'
_space_group_name_H-M_alt 'P 1 21/n 1'
_symmetry_space_group_name_Hall '-P 2yn'
_symmetry_space_group_name_H-M 'P 1 21/n 1'
_atom_sites_solution_hydrogens geom
_atom_sites_solution_primary direct
_atom_sites_solution_secondary difmap
_audit_creation_method SHELXL-2014/7
_audit_update_record
;
2017-08-16 deposited with the CCDC.
2018-08-01 downloaded from the CCDC.
;
_cell_angle_alpha 90
_cell_angle_beta 102.0790(10)
_cell_angle_gamma 90
_cell_formula_units_Z 4
_cell_length_a 13.1966(5)
_cell_length_b 17.7653(7)
_cell_length_c 16.4051(6)
_cell_measurement_reflns_used 9771
_cell_measurement_temperature 100(2)
_cell_measurement_theta_max 31.38
_cell_measurement_theta_min 2.62
_cell_volume 3760.9(2)
_computing_cell_refinement 'Bruker SAINT'
_computing_data_collection 'Bruker APEX3'
_computing_data_reduction 'Bruker SAINT'
_computing_molecular_graphics 'Bruker SHELXTL'
_computing_publication_material 'Bruker SHELXTL'
_computing_structure_refinement 'SHELXL-2014 (Sheldrick 2014)'
_computing_structure_solution 'SHELXT-2014 (Sheldrick 2014)'
_diffrn_ambient_temperature 100(2)
_diffrn_measured_fraction_theta_full 0.999
_diffrn_measured_fraction_theta_max 0.999
_diffrn_measurement_device_type 'Bruker Photon 100'
_diffrn_measurement_method '\f and \w scans'
_diffrn_radiation_type MoK\a
_diffrn_radiation_wavelength 0.71073
_diffrn_reflns_av_R_equivalents 0.0335
_diffrn_reflns_av_unetI/netI 0.0224
_diffrn_reflns_Laue_measured_fraction_full 0.999
_diffrn_reflns_Laue_measured_fraction_max 0.999
_diffrn_reflns_limit_h_max 16
_diffrn_reflns_limit_h_min -15
_diffrn_reflns_limit_k_max 22
_diffrn_reflns_limit_k_min -22
_diffrn_reflns_limit_l_max 20
_diffrn_reflns_limit_l_min -19
_diffrn_reflns_number 47301
_diffrn_reflns_point_group_measured_fraction_full 0.999
_diffrn_reflns_point_group_measured_fraction_max 0.999
_diffrn_reflns_theta_full 25.242
_diffrn_reflns_theta_max 26.496
_diffrn_reflns_theta_min 2.140
_diffrn_source Ius
_exptl_absorpt_coefficient_mu 2.413
_exptl_absorpt_correction_T_max 1.0000
_exptl_absorpt_correction_T_min 0.8180
_exptl_absorpt_correction_type multi-scan
_exptl_absorpt_process_details 'SADABS, Bruker'
_exptl_crystal_colour red
_exptl_crystal_density_diffrn 1.657
_exptl_crystal_description plate
_exptl_crystal_F_000 1872
_exptl_crystal_size_max 0.244
_exptl_crystal_size_mid 0.235
_exptl_crystal_size_min 0.037
_refine_diff_density_max 0.901
_refine_diff_density_min -1.015
_refine_diff_density_rms 0.227
_refine_ls_extinction_method none
_refine_ls_goodness_of_fit_ref 1.200
_refine_ls_hydrogen_treatment constr
_refine_ls_matrix_type full
_refine_ls_number_parameters 498
_refine_ls_number_reflns 7794
_refine_ls_number_restraints 0
_refine_ls_restrained_S_all 1.200
_refine_ls_R_factor_all 0.0374
_refine_ls_R_factor_gt 0.0275
_refine_ls_shift/su_max 0.002
_refine_ls_shift/su_mean 0.000
_refine_ls_structure_factor_coef Fsqd
_refine_ls_weighting_details 'w=1/[\s^2^(Fo^2^)+(0.0517P)^2^+2.0365P] where P=(Fo^2^+2Fc^2^)/3'
_refine_ls_weighting_scheme calc
_refine_ls_wR_factor_gt 0.0767
_refine_ls_wR_factor_ref 0.0930
_reflns_Friedel_coverage 0.000
_reflns_number_gt 6873
_reflns_number_total 7794
_reflns_threshold_expression 'I > 2\s(I)'
_cod_data_source_file c8dt02110d2.cif
_cod_data_source_block d8-0112_a
_cod_depositor_comments 'Adding full bibliography for 7047199--7047201.cif.'
_cod_database_code 7047200
_shelx_shelxl_version_number 2014/7
_shelx_space_group_comment
;
The symmetry employed for this shelxl refinement is uniquely defined
by the following loop, which should always be used as a source of
symmetry information in preference to the above space-group names.
They are only intended as comments.
;
_shelx_estimated_absorpt_t_min 0.591
_shelx_estimated_absorpt_t_max 0.916

loop_
_space_group_symop_operation_xyz
'x, y, z'
'-x+1/2, y+1/2, -z+1/2'
'-x, -y, -z'
'x-1/2, -y-1/2, z-1/2'

loop_
_atom_site_label
_atom_site_type_symbol
_atom_site_fract_x
_atom_site_fract_y
_atom_site_fract_z
_atom_site_U_iso_or_equiv
_atom_site_adp_type
_atom_site_occupancy
_atom_site_site_symmetry_order
_atom_site_calc_flag
_atom_site_refinement_flags_posn
_atom_site_refinement_flags_adp
Se1 Se 0.87597(2) 0.52660(2) 0.10548(2) 0.01064(8) Uani 1 1 d . .
Se2 Se 0.65116(2) 0.55398(2) 0.17696(2) 0.01296(8) Uani 1 1 d . .
Fe1 Fe 0.82830(3) 0.53201(2) 0.23526(2) 0.00925(9) Uani 1 1 d . .
N1 N 0.97640(16) 0.53670(11) 0.28931(12) 0.0118(4) Uani 1 1 d . .
N3 N 0.78953(16) 0.51881(12) 0.34405(13) 0.0131(4) Uani 1 1 d . .
N4 N 0.84969(16) 0.64121(12) 0.24110(12) 0.0119(4) Uani 1 1 d . .
N2 N 0.81301(15) 0.42213(12) 0.23516(12) 0.0117(4) Uani 1 1 d . .
C7 C 0.99273(19) 0.45796(14) 0.12623(15) 0.0119(5) Uani 1 1 d . .
C25 C 0.5962(2) 0.62228(16) 0.01687(16) 0.0208(6) Uani 1 1 d . .
H25 H 0.5463 0.5830 0.0068 0.025 Uiso 1 1 calc R U
C26 C 0.6003(2) 0.67526(17) -0.04500(17) 0.0249(6) Uani 1 1 d . .
H26 H 0.5545 0.6714 -0.0979 0.030 Uiso 1 1 calc R U
C8 C 0.77851(19) 0.45468(15) 0.04687(15) 0.0140(5) Uani 1 1 d . .
C6 C 1.00818(19) 0.41246(14) 0.06125(15) 0.0140(5) Uani 1 1 d . .
H6 H 0.9597 0.4130 0.0095 0.017 Uiso 1 1 calc R U
C24 C 0.6652(2) 0.62702(15) 0.09332(15) 0.0158(5) Uani 1 1 d . .
C29 C 0.7395(2) 0.68442(14) 0.10964(16) 0.0157(5) Uani 1 1 d . .
C27 C 0.6710(2) 0.73316(17) -0.02920(17) 0.0248(6) Uani 1 1 d . .
H27 H 0.6727 0.7698 -0.0710 0.030 Uiso 1 1 calc R U
C13 C 0.75268(19) 0.38986(15) 0.08680(15) 0.0147(5) Uani 1 1 d . .
C4 C 1.1674(2) 0.36653(15) 0.14666(16) 0.0180(5) Uani 1 1 d . .
H4 H 1.2266 0.3349 0.1537 0.022 Uiso 1 1 calc R U
C31 C 0.9311(2) 0.66513(14) 0.31373(16) 0.0169(5) Uani 1 1 d . .
H31A H 0.8987 0.6915 0.3550 0.020 Uiso 1 1 calc R U
H31B H 0.9798 0.7004 0.2951 0.020 Uiso 1 1 calc R U
C2 C 1.06504(19) 0.45880(14) 0.20229(15) 0.0123(5) Uani 1 1 d . .
C28 C 0.7399(2) 0.73863(15) 0.04723(16) 0.0201(6) Uani 1 1 d . .
H28 H 0.7877 0.7793 0.0574 0.024 Uiso 1 1 calc R U
C12 C 0.6934(2) 0.33449(16) 0.03813(17) 0.0200(6) Uani 1 1 d . .
H12 H 0.6776 0.2892 0.0637 0.024 Uiso 1 1 calc R U
C30 C 0.81774(19) 0.69326(14) 0.18714(15) 0.0148(5) Uani 1 1 d . .
H30 H 0.8475 0.7418 0.1985 0.018 Uiso 1 1 calc R U
C22 C 0.55620(19) 0.68684(15) 0.22969(17) 0.0180(5) Uani 1 1 d . .
H22 H 0.5334 0.6955 0.1716 0.022 Uiso 1 1 calc R U
C5 C 1.0948(2) 0.36594(14) 0.07203(16) 0.0164(5) Uani 1 1 d . .
H5 H 1.1043 0.3336 0.0281 0.020 Uiso 1 1 calc R U
C32 C 0.98981(19) 0.59572(14) 0.35388(15) 0.0146(5) Uani 1 1 d . .
H32A H 1.0642 0.6076 0.3736 0.017 Uiso 1 1 calc R U
H32B H 0.9615 0.5787 0.4021 0.017 Uiso 1 1 calc R U
C9 C 0.7418(2) 0.46509(16) -0.03791(16) 0.0198(6) Uani 1 1 d . .
H9 H 0.7592 0.5095 -0.0642 0.024 Uiso 1 1 calc R U
C11 C 0.6573(2) 0.34453(17) -0.04673(18) 0.0251(6) Uani 1 1 d . .
H11 H 0.6175 0.3062 -0.0789 0.030 Uiso 1 1 calc R U
C3 C 1.1533(2) 0.41327(15) 0.21066(16) 0.0164(5) Uani 1 1 d . .
H3 H 1.2042 0.4146 0.2610 0.020 Uiso 1 1 calc R U
C17 C 0.7222(2) 0.55035(15) 0.37830(16) 0.0164(5) Uani 1 1 d . .
H17 H 0.7148 0.5315 0.4309 0.020 Uiso 1 1 calc R U
C16 C 0.8426(2) 0.45092(14) 0.38474(15) 0.0152(5) Uani 1 1 d . .
H16A H 0.8138 0.4366 0.4336 0.018 Uiso 1 1 calc R U
H16B H 0.9178 0.4606 0.4037 0.018 Uiso 1 1 calc R U
C23 C 0.61989(19) 0.62581(14) 0.25754(15) 0.0142(5) Uani 1 1 d . .
C1 C 1.05893(19) 0.50893(15) 0.27218(15) 0.0143(5) Uani 1 1 d . .
H1 H 1.1226 0.5221 0.3083 0.017 Uiso 1 1 calc R U
C19 C 0.6214(2) 0.66160(16) 0.39909(16) 0.0189(6) Uani 1 1 d . .
H19 H 0.6425 0.6527 0.4573 0.023 Uiso 1 1 calc R U
C18 C 0.65542(19) 0.61322(15) 0.34326(16) 0.0156(5) Uani 1 1 d . .
C21 C 0.5256(2) 0.73542(16) 0.28683(17) 0.0205(6) Uani 1 1 d . .
H21 H 0.4828 0.7775 0.2677 0.025 Uiso 1 1 calc R U
C20 C 0.5575(2) 0.72232(16) 0.37132(18) 0.0218(6) Uani 1 1 d . .
H20 H 0.5358 0.7549 0.4103 0.026 Uiso 1 1 calc R U
C14 C 0.78122(19) 0.37449(14) 0.17595(16) 0.0145(5) Uani 1 1 d . .
H14 H 0.7758 0.3236 0.1923 0.017 Uiso 1 1 calc R U
C10 C 0.6794(2) 0.41035(18) -0.08453(17) 0.0260(6) Uani 1 1 d . .
H10 H 0.6520 0.4183 -0.1422 0.031 Uiso 1 1 calc R U
C15 C 0.8244(2) 0.38909(15) 0.32021(16) 0.0193(6) Uani 1 1 d . .
H15A H 0.8834 0.3535 0.3308 0.023 Uiso 1 1 calc R U
H15B H 0.7608 0.3609 0.3240 0.023 Uiso 1 1 calc R U
B1 B 0.5212(3) 0.3894(2) 0.2881(2) 0.0302(8) Uani 1 1 d . .
F1 F 0.57301(17) 0.35617(13) 0.23064(14) 0.0499(6) Uani 1 1 d . .
F2 F 0.5522(2) 0.46230(13) 0.29927(18) 0.0681(8) Uani 1 1 d . .
F3 F 0.5460(2) 0.35213(17) 0.36256(17) 0.0773(9) Uani 1 1 d . .
F4 F 0.41722(17) 0.38758(19) 0.25627(18) 0.0754(8) Uani 1 1 d . .
B2 B 0.8654(2) 0.61838(18) 0.56218(18) 0.0193(6) Uani 1 1 d . .
F5 F 0.92912(14) 0.65254(11) 0.63038(10) 0.0334(4) Uani 1 1 d . .
F6 F 0.90740(14) 0.54994(10) 0.54512(11) 0.0310(4) Uani 1 1 d . .
F7 F 0.76798(13) 0.60515(11) 0.57923(10) 0.0334(4) Uani 1 1 d . .
F8 F 0.85616(14) 0.66471(10) 0.49250(10) 0.0291(4) Uani 1 1 d . .
N5 N 1.0572(2) 0.64535(16) 0.14494(17) 0.0354(6) Uani 1 1 d . .
C33 C 1.1165(2) 0.69105(19) 0.1552(2) 0.0302(7) Uani 1 1 d . .
C34 C 1.1951(3) 0.7505(2) 0.1700(4) 0.0677(15) Uani 1 1 d . .
H34A H 1.2578 0.7317 0.2074 0.102 Uiso 1 1 calc R U
H34B H 1.1683 0.7940 0.1957 0.102 Uiso 1 1 calc R U
H34C H 1.2117 0.7657 0.1169 0.102 Uiso 1 1 calc R U
N6 N 0.2697(3) 0.6389(3) 0.3484(3) 0.0871(15) Uani 1 1 d . .
C35 C 0.3299(3) 0.5945(3) 0.3805(3) 0.0618(13) Uani 1 1 d . .
C36 C 0.4039(4) 0.5390(3) 0.4219(4) 0.0731(15) Uani 1 1 d . .
H36A H 0.4299 0.5540 0.4800 0.110 Uiso 1 1 calc R U
H36B H 0.4619 0.5356 0.3932 0.110 Uiso 1 1 calc R U
H36C H 0.3699 0.4898 0.4204 0.110 Uiso 1 1 calc R U

loop_
_atom_site_aniso_label
_atom_site_aniso_U_11
_atom_site_aniso_U_22
_atom_site_aniso_U_33
_atom_site_aniso_U_23
_atom_site_aniso_U_13
_atom_site_aniso_U_12
Se1 0.01183(13) 0.01021(13) 0.00974(12) 0.00087(8) 0.00191(9) -0.00005(9)
Se2 0.01150(13) 0.01395(14) 0.01284(13) 0.00075(9) 0.00120(9) 0.00097(9)
Fe1 0.01003(17) 0.00828(17) 0.00943(17) 0.00109(12) 0.00197(13) 0.00073(13)
N1 0.0148(10) 0.0103(10) 0.0094(10) 0.0004(8) 0.0006(8) -0.0003(8)
N3 0.0145(10) 0.0119(11) 0.0126(10) 0.0022(8) 0.0019(8) 0.0024(8)
N4 0.0121(10) 0.0124(10) 0.0118(10) -0.0008(8) 0.0041(8) 0.0003(8)
N2 0.0115(10) 0.0118(10) 0.0121(10) 0.0016(8) 0.0034(8) 0.0015(8)
C7 0.0119(12) 0.0098(11) 0.0150(12) 0.0021(9) 0.0054(9) -0.0003(9)
C25 0.0182(13) 0.0252(15) 0.0180(13) -0.0010(11) 0.0018(10) 0.0087(11)
C26 0.0276(15) 0.0324(17) 0.0137(13) 0.0038(11) 0.0023(11) 0.0170(13)
C8 0.0108(11) 0.0166(13) 0.0142(12) -0.0031(10) 0.0016(9) 0.0017(10)
C6 0.0164(12) 0.0127(12) 0.0144(12) 0.0006(9) 0.0063(9) -0.0044(10)
C24 0.0163(12) 0.0170(13) 0.0145(12) 0.0032(10) 0.0043(10) 0.0076(10)
C29 0.0183(13) 0.0146(13) 0.0151(12) 0.0037(10) 0.0057(10) 0.0097(10)
C27 0.0321(16) 0.0271(16) 0.0175(13) 0.0110(11) 0.0102(12) 0.0197(13)
C13 0.0115(12) 0.0167(13) 0.0164(12) -0.0045(10) 0.0042(9) -0.0004(10)
C4 0.0173(13) 0.0172(13) 0.0219(13) 0.0054(11) 0.0099(10) 0.0050(10)
C31 0.0222(13) 0.0116(12) 0.0153(12) -0.0035(10) 0.0001(10) -0.0012(10)
C2 0.0125(12) 0.0114(12) 0.0135(12) 0.0020(9) 0.0038(9) -0.0005(9)
C28 0.0279(15) 0.0155(13) 0.0198(13) 0.0053(10) 0.0114(11) 0.0106(11)
C12 0.0167(13) 0.0213(14) 0.0227(14) -0.0051(11) 0.0055(10) -0.0041(11)
C30 0.0178(12) 0.0105(12) 0.0176(12) 0.0004(10) 0.0072(10) 0.0001(10)
C22 0.0135(12) 0.0205(14) 0.0192(13) 0.0037(10) 0.0016(10) 0.0010(10)
C5 0.0211(13) 0.0134(12) 0.0184(12) 0.0004(10) 0.0124(10) -0.0009(10)
C32 0.0147(12) 0.0150(13) 0.0128(11) -0.0045(10) 0.0003(9) -0.0006(10)
C9 0.0203(13) 0.0231(14) 0.0151(13) 0.0010(10) 0.0020(10) -0.0001(11)
C11 0.0169(13) 0.0309(16) 0.0253(15) -0.0118(12) -0.0002(11) -0.0075(12)
C3 0.0146(12) 0.0175(13) 0.0174(12) 0.0050(10) 0.0043(10) 0.0030(10)
C17 0.0206(13) 0.0166(13) 0.0134(12) 0.0026(10) 0.0064(10) 0.0014(11)
C16 0.0188(13) 0.0140(13) 0.0133(12) 0.0065(10) 0.0045(10) 0.0058(10)
C23 0.0104(11) 0.0153(13) 0.0173(12) -0.0005(10) 0.0042(9) 0.0006(10)
C1 0.0136(12) 0.0157(13) 0.0121(11) 0.0020(10) -0.0003(9) 0.0000(10)
C19 0.0195(13) 0.0205(14) 0.0174(13) 0.0015(10) 0.0058(10) 0.0053(11)
C18 0.0140(12) 0.0163(13) 0.0169(12) 0.0025(10) 0.0044(9) 0.0019(10)
C21 0.0161(13) 0.0172(13) 0.0282(14) 0.0028(11) 0.0050(11) 0.0057(11)
C20 0.0206(14) 0.0193(14) 0.0270(14) -0.0034(11) 0.0085(11) 0.0045(11)
C14 0.0130(12) 0.0107(12) 0.0204(13) 0.0003(10) 0.0050(10) 0.0000(10)
C10 0.0205(14) 0.0395(18) 0.0148(13) -0.0064(12) -0.0034(10) -0.0007(13)
C15 0.0284(15) 0.0130(13) 0.0157(13) 0.0047(10) 0.0028(10) -0.0007(11)
B1 0.0218(17) 0.0223(17) 0.047(2) 0.0046(15) 0.0078(15) -0.0026(14)
F1 0.0432(12) 0.0488(13) 0.0553(14) -0.0085(10) 0.0054(10) 0.0144(10)
F2 0.103(2) 0.0317(12) 0.0836(19) -0.0186(12) 0.0514(17) -0.0266(13)
F3 0.0821(19) 0.092(2) 0.0598(16) 0.0374(15) 0.0183(14) 0.0348(17)
F4 0.0263(11) 0.114(2) 0.0829(19) -0.0024(17) 0.0046(12) -0.0144(13)
B2 0.0223(15) 0.0214(16) 0.0132(14) 0.0013(12) 0.0015(11) 0.0048(13)
F5 0.0394(11) 0.0402(11) 0.0185(8) -0.0071(7) 0.0012(7) -0.0055(8)
F6 0.0374(10) 0.0270(10) 0.0248(9) -0.0005(7) -0.0025(7) 0.0167(8)
F7 0.0251(9) 0.0542(12) 0.0215(8) 0.0028(8) 0.0061(7) 0.0033(8)
F8 0.0432(11) 0.0233(9) 0.0211(8) 0.0079(7) 0.0075(7) 0.0056(8)
N5 0.0371(16) 0.0341(16) 0.0362(15) -0.0052(12) 0.0104(12) -0.0115(13)
C33 0.0315(17) 0.0316(17) 0.0303(16) -0.0088(13) 0.0127(13) -0.0058(15)
C34 0.049(2) 0.038(2) 0.126(4) -0.036(3) 0.042(3) -0.022(2)
N6 0.050(2) 0.081(3) 0.124(4) -0.038(3) 0.007(3) -0.001(2)
C35 0.033(2) 0.060(3) 0.095(4) -0.033(3) 0.018(2) -0.011(2)
C36 0.055(3) 0.071(3) 0.099(4) -0.001(3) 0.031(3) -0.013(3)

loop_
_atom_type_symbol
_atom_type_description
_atom_type_scat_dispersion_real
_atom_type_scat_dispersion_imag
_atom_type_scat_source
C C 0.0033 0.0016 'International Tables Vol C Tables 4.2.6.8 and 6.1.1.4'
H H 0.0000 0.0000 'International Tables Vol C Tables 4.2.6.8 and 6.1.1.4'
B B 0.0013 0.0007 'International Tables Vol C Tables 4.2.6.8 and 6.1.1.4'
N N 0.0061 0.0033 'International Tables Vol C Tables 4.2.6.8 and 6.1.1.4'
F F 0.0171 0.0103 'International Tables Vol C Tables 4.2.6.8 and 6.1.1.4'
Fe Fe 0.3463 0.8444 'International Tables Vol C Tables 4.2.6.8 and 6.1.1.4'
Se Se -0.0929 2.2259 'International Tables Vol C Tables 4.2.6.8 and 6.1.1.4'

loop_
_geom_angle_atom_site_label_1
_geom_angle_atom_site_label_2
_geom_angle_atom_site_label_3
_geom_angle
C8 Se1 C7 95.38(10)
C8 Se1 Fe1 101.71(7)
C7 Se1 Fe1 102.76(7)
C24 Se2 C23 96.21(11)
C24 Se2 Fe1 99.49(8)
C23 Se2 Fe1 99.55(7)
N4 Fe1 N2 176.76(9)
N4 Fe1 N3 97.79(8)
N2 Fe1 N3 80.57(8)
N4 Fe1 N1 79.46(8)
N2 Fe1 N1 97.73(8)
N3 Fe1 N1 91.06(9)
N4 Fe1 Se1 91.24(6)
N2 Fe1 Se1 90.32(6)
N3 Fe1 Se1 170.81(6)
N1 Fe1 Se1 88.92(6)
N4 Fe1 Se2 88.65(6)
N2 Fe1 Se2 94.07(6)
N3 Fe1 Se2 87.93(6)
N1 Fe1 Se2 167.83(6)
Se1 Fe1 Se2 94.002(14)
C1 N1 C32 116.9(2)
C1 N1 Fe1 133.96(18)
C32 N1 Fe1 108.17(15)
C17 N3 C16 117.8(2)
C17 N3 Fe1 133.10(18)
C16 N3 Fe1 108.47(15)
C30 N4 C31 115.0(2)
C30 N4 Fe1 130.82(18)
C31 N4 Fe1 113.20(15)
C14 N2 C15 113.5(2)
C14 N2 Fe1 132.08(18)
C15 N2 Fe1 113.60(16)
C6 C7 C2 120.5(2)
C6 C7 Se1 118.11(18)
C2 C7 Se1 121.14(18)
C24 C25 C26 119.9(3)
C24 C25 H25 120.1
C26 C25 H25 120.1
C27 C26 C25 119.7(3)
C27 C26 H26 120.1
C25 C26 H26 120.1
C9 C8 C13 120.7(2)
C9 C8 Se1 118.0(2)
C13 C8 Se1 121.00(18)
C7 C6 C5 119.8(2)
C7 C6 H6 120.1
C5 C6 H6 120.1
C25 C24 C29 121.1(2)
C25 C24 Se2 117.3(2)
C29 C24 Se2 121.49(19)
C24 C29 C28 117.9(2)
C24 C29 C30 125.5(2)
C28 C29 C30 116.6(2)
C26 C27 C28 120.8(3)
C26 C27 H27 119.6
C28 C27 H27 119.6
C12 C13 C8 118.2(2)
C12 C13 C14 115.9(2)
C8 C13 C14 125.9(2)
C3 C4 C5 119.8(2)
C3 C4 H4 120.1
C5 C4 H4 120.1
N4 C31 C32 109.3(2)
N4 C31 H31A 109.8
C32 C31 H31A 109.8
N4 C31 H31B 109.8
C32 C31 H31B 109.8
H31A C31 H31B 108.3
C3 C2 C7 118.5(2)
C3 C2 C1 117.0(2)
C7 C2 C1 124.3(2)
C27 C28 C29 120.5(3)
C27 C28 H28 119.8
C29 C28 H28 119.8
C11 C12 C13 121.1(3)
C11 C12 H12 119.4
C13 C12 H12 119.4
N4 C30 C29 126.0(2)
N4 C30 H30 117.0
C29 C30 H30 117.0
C23 C22 C21 120.2(2)
C23 C22 H22 119.9
C21 C22 H22 119.9
C4 C5 C6 120.3(2)
C4 C5 H5 119.8
C6 C5 H5 119.8
N1 C32 C31 106.86(19)
N1 C32 H32A 110.4
C31 C32 H32A 110.3
N1 C32 H32B 110.4
C31 C32 H32B 110.3
H32A C32 H32B 108.6
C8 C9 C10 120.0(3)
C8 C9 H9 120.0
C10 C9 H9 120.0
C10 C11 C12 119.9(3)
C10 C11 H11 120.0
C12 C11 H11 120.0
C4 C3 C2 120.9(2)
C4 C3 H3 119.5
C2 C3 H3 119.5
N3 C17 C18 125.4(2)
N3 C17 H17 117.3
C18 C17 H17 117.3
N3 C16 C15 106.6(2)
N3 C16 H16A 110.4
C15 C16 H16A 110.4
N3 C16 H16B 110.4
C15 C16 H16B 110.4
H16A C16 H16B 108.6
C22 C23 C18 120.4(2)
C22 C23 Se2 119.26(19)
C18 C23 Se2 120.20(19)
N1 C1 C2 126.5(2)
N1 C1 H1 116.8
C2 C1 H1 116.8
C20 C19 C18 121.3(2)
C20 C19 H19 119.3
C18 C19 H19 119.3
C19 C18 C23 118.2(2)
C19 C18 C17 117.5(2)
C23 C18 C17 124.2(2)
C20 C21 C22 120.0(2)
C20 C21 H21 120.0
C22 C21 H21 120.0
C21 C20 C19 119.9(2)
C21 C20 H20 120.1
C19 C20 H20 120.1
N2 C14 C13 127.4(2)
N2 C14 H14 116.3
C13 C14 H14 116.3
C11 C10 C9 119.9(3)
C11 C10 H10 120.0
C9 C10 H10 120.0
N2 C15 C16 109.9(2)
N2 C15 H15A 109.7
C16 C15 H15A 109.7
N2 C15 H15B 109.7
C16 C15 H15B 109.7
H15A C15 H15B 108.2
F2 B1 F4 109.0(3)
F2 B1 F3 109.4(3)
F4 B1 F3 111.4(3)
F2 B1 F1 108.4(3)
F4 B1 F1 109.0(3)
F3 B1 F1 109.7(3)
F6 B2 F5 110.1(2)
F6 B2 F7 108.5(2)
F5 B2 F7 109.9(2)
F6 B2 F8 108.8(2)
F5 B2 F8 109.7(2)
F7 B2 F8 109.8(2)
N5 C33 C34 179.1(5)
C33 C34 H34A 109.5
C33 C34 H34B 109.5
H34A C34 H34B 109.5
C33 C34 H34C 109.5
H34A C34 H34C 109.5
H34B C34 H34C 109.5
N6 C35 C36 178.9(6)
C35 C36 H36A 109.5
C35 C36 H36B 109.5
H36A C36 H36B 109.5
C35 C36 H36C 109.5
H36A C36 H36C 109.5
H36B C36 H36C 109.5

loop_
_geom_bond_atom_site_label_1
_geom_bond_atom_site_label_2
_geom_bond_distance
Se1 C8 1.922(3)
Se1 C7 1.938(2)
Se1 Fe1 2.3448(4)
Se2 C24 1.925(3)
Se2 C23 1.943(2)
Se2 Fe1 2.3657(4)
Fe1 N4 1.960(2)
Fe1 N2 1.962(2)
Fe1 N3 1.971(2)
Fe1 N1 1.972(2)
N1 C1 1.279(3)
N1 C32 1.475(3)
N3 C17 1.276(3)
N3 C16 1.482(3)
N4 C30 1.289(3)
N4 C31 1.489(3)
N2 C14 1.290(3)
N2 C15 1.492(3)
C7 C6 1.387(3)
C7 C2 1.403(3)
C25 C24 1.390(4)
C25 C26 1.394(4)
C25 H25 0.9500
C26 C27 1.376(5)
C26 H26 0.9500
C8 C9 1.386(4)
C8 C13 1.402(4)
C6 C5 1.391(4)
C6 H6 0.9500
C24 C29 1.401(4)
C29 C28 1.406(4)
C29 C30 1.469(4)
C27 C28 1.390(4)
C27 H27 0.9500
C13 C12 1.398(4)
C13 C14 1.458(4)
C4 C3 1.381(4)
C4 C5 1.388(4)
C4 H4 0.9500
C31 C32 1.530(4)
C31 H31A 0.9900
C31 H31B 0.9900
C2 C3 1.401(4)
C2 C1 1.467(3)
C28 H28 0.9500
C12 C11 1.385(4)
C12 H12 0.9500
C30 H30 0.9500
C22 C23 1.389(4)
C22 C21 1.395(4)
C22 H22 0.9500
C5 H5 0.9500
C32 H32A 0.9900
C32 H32B 0.9900
C9 C10 1.395(4)
C9 H9 0.9500
C11 C10 1.383(4)
C11 H11 0.9500
C3 H3 0.9500
C17 C18 1.464(4)
C17 H17 0.9500
C16 C15 1.509(4)
C16 H16A 0.9900
C16 H16B 0.9900
C23 C18 1.404(3)
C1 H1 0.9500
C19 C20 1.386(4)
C19 C18 1.397(4)
C19 H19 0.9500
C21 C20 1.381(4)
C21 H21 0.9500
C20 H20 0.9500
C14 H14 0.9500
C10 H10 0.9500
C15 H15A 0.9900
C15 H15B 0.9900
B1 F2 1.359(4)
B1 F4 1.362(4)
B1 F3 1.368(4)
B1 F1 1.405(4)
B2 F6 1.389(4)
B2 F5 1.391(3)
B2 F7 1.391(4)
B2 F8 1.393(3)
N5 C33 1.115(4)
C33 C34 1.465(5)
C34 H34A 0.9800
C34 H34B 0.9800
C34 H34C 0.9800
N6 C35 1.164(7)
C35 C36 1.453(7)
C36 H36A 0.9800
C36 H36B 0.9800
C36 H36C 0.9800
